data_2000978
loop_
_publ_author_name
'Minemoto, H.'
'Sonoda, N.'
'Miki, K.'

_publ_section_title
;
 Structure of sodium <i>p</i>-nitrophenolate dihydrate
;
_journal_issue 4
_journal_name_full 'Acta Crystallographica Section C'
_journal_page_first 737
_journal_page_last 738
_journal_paper_doi 10.1107/S0108270191010764
_journal_volume 48
_journal_year 1992
_chemical_formula_moiety 'C6 H4 N1 Na1 O3,2(H2 O1)'
_chemical_formula_sum 'C6 H8 N Na O5'
_chemical_formula_weight 197.12
_symmetry_cell_setting orthorhombic
_symmetry_space_group_name_H-M 'I m a 2'
_cell_angle_alpha 90
_cell_angle_beta 90
_cell_angle_gamma 90
_cell_formula_units_Z 4
_cell_length_a 6.8920(10)
_cell_length_b 19.692(2)
_cell_length_c 6.4390(10)
_cell_volume 873.9(2)
_diffrn_radiation_type Cu
_diffrn_radiation_wavelength 1.5418
_exptl_absorpt_coefficient_mu 1.51
_exptl_crystal_density_diffrn 1.498
_exptl_crystal_F_000 408
_cod_data_source_file as0531.cif
_cod_data_source_block as0531a
_cod_original_cell_volume 873.80(10)
_cod_original_sg_symbol_H-M 'I ma2'
_cod_original_formula_sum 'C6 H8 N1 Na1 O5'
_cod_database_code 2000978

loop_
_atom_site_label
_atom_site_fract_x
_atom_site_fract_y
_atom_site_fract_z
Na .25 .72822(8) .4188(5)
O(1) .25 .32165(14) .8812(8)
O(2) .25 .6160(3) .5281(14)
O(3) .25 .63794(18) .8585(12)
N .25 .5967(3) .7135(13)
C(1) .25 .3862(3) .8430(11)
C(2) .25 .4106(4) .6343(12)
C(3) .25 .4816(3) .5985(12)
C(4) .25 .5253(3) .7544(10)
C(5) .25 .5027(3) .9635(13)
C(6) .25 .4349(4) 1.0033(13)
O(W) -.0064(4) .26254(14) .1633(6)
H(2) .250 .375(5) .52(2)
H(3) .25 .501(5) .46(2)
H(5) .25 .532(6) 1.074(18)
H(6) .25 .417(5) 1.152(19)
H(W1) .089(10) .288(4) .067(12)
H(W2) .083(11) .232(3) .242(16)

loop_
_geom_bond_atom_site_label_1
_geom_bond_atom_site_label_2
_geom_bond_distance
O(1) C(1) 1.295(9)
O(3) N 1.238(12)
C(1) C(2) 1.427(10)
C(2) C(3) 1.417(11)
C(4) C(5) 1.418(11)
O(2) N 1.253(12)
N C(4) 1.430(11)
C(1) C(6) 1.409(11)
C(3) C(4) 1.322(10)
C(5) C(6) 1.358(12)
C(2) H(2) 1.03(14)
C(5) H(5) 0.91(12)
O(W) H(W1) 1.03(8)
C(3) H(3) 0.99(15)
C(6) H(6) 1.02(13)
O(W) H(W2) 1.00(10)
